data_8106860
loop_
_publ_author_name
'Jing, Li'
'Jianlong, Wang'

_publ_section_title
;
 The crystal structure of 3,5-dinitro-1,3,5-oxadiazinane, C3H6N4O5
;
_journal_issue 1
_journal_name_full 'Zeitschrift f\"ur Kristallographie - New Crystal Structures'
_journal_page_first 311
_journal_page_last 312
_journal_paper_doi 10.1515/ncrs-2015-0161
_journal_volume 231
_journal_year 2016
_chemical_formula_moiety 'C3 H6 N4 O5'
_chemical_formula_sum 'C3 H6 N4 O5'
_chemical_formula_weight 178.12
_chemical_name_systematic
;
 3,5-dinitro-1,3,5-oxadiazinane
;
_space_group_crystal_system monoclinic
_space_group_IT_number 14
_space_group_name_Hall '-P 2yn'
_space_group_name_H-M_alt 'P 1 21/n 1'
_atom_sites_solution_hydrogens geom
_atom_sites_solution_primary direct
_atom_sites_solution_secondary difmap
_cell_angle_alpha 90
_cell_angle_beta 112.056(16)
_cell_angle_gamma 90
_cell_formula_units_Z 4
_cell_length_a 5.8128(13)
_cell_length_b 17.2389(14)
_cell_length_c 7.1072(6)
_cell_measurement_reflns_used 970
_cell_measurement_temperature 103.0
_cell_measurement_theta_max 29.4716
_cell_measurement_theta_min 3.3050
_cell_volume 660.07(18)
_computing_cell_refinement CrysAlis^Pro^
_computing_data_collection CrysAlis^Pro^
_computing_data_reduction CrysAlis^Pro^
_computing_molecular_graphics OLEX2
_computing_publication_material OLEX2
_computing_structure_refinement SHELXL-97
_computing_structure_solution SHELXS-2007
_diffrn_ambient_temperature 103.0
_diffrn_detector_area_resol_mean 16.0971
_diffrn_measured_fraction_theta_full 0.998
_diffrn_measured_fraction_theta_max 0.998
_diffrn_measurement_device_type 'Xcalibur, Eos, Gemini'
_diffrn_measurement_method '\w scans'
_diffrn_radiation_type 'Mo K\a'
_diffrn_radiation_wavelength 0.7107
_diffrn_reflns_av_R_equivalents 0.0218
_diffrn_reflns_av_unetI/netI 0.0353
_diffrn_reflns_Laue_measured_fraction_full 0.998
_diffrn_reflns_Laue_measured_fraction_max 0.998
_diffrn_reflns_limit_h_max 5
_diffrn_reflns_limit_h_min -7
_diffrn_reflns_limit_k_max 21
_diffrn_reflns_limit_k_min -10
_diffrn_reflns_limit_l_max 8
_diffrn_reflns_limit_l_min -8
_diffrn_reflns_number 2543
_diffrn_reflns_point_group_measured_fraction_full 0.998
_diffrn_reflns_point_group_measured_fraction_max 0.998
_diffrn_reflns_theta_full 25.99
_diffrn_reflns_theta_max 25.99
_diffrn_reflns_theta_min 3.31
_diffrn_source '(Mo) X-ray Source'
_exptl_absorpt_coefficient_mu 0.169
_exptl_absorpt_correction_T_max 1.00000
_exptl_absorpt_correction_T_min 0.99038
_exptl_absorpt_correction_type multi-scan
_exptl_absorpt_process_details
; 
CrysAlisPro, Agilent Technologies,Version 1.171.35.11 
Empirical absorption correction using spherical harmonics,
implemented in SCALE3 ABSPACK scaling algorithm.

;
_exptl_crystal_colour colorless
_exptl_crystal_density_diffrn 1.792
_exptl_crystal_density_method 'not measured'
_exptl_crystal_description block
_exptl_crystal_F_000 368
_exptl_crystal_size_max 0.35
_exptl_crystal_size_mid 0.30
_exptl_crystal_size_min 0.25
_refine_diff_density_max 0.237
_refine_diff_density_min -0.217
_refine_diff_density_rms 0.047
_refine_ls_extinction_method none
_refine_ls_goodness_of_fit_ref 1.053
_refine_ls_hydrogen_treatment mixed
_refine_ls_matrix_type full
_refine_ls_number_parameters 109
_refine_ls_number_reflns 1292
_refine_ls_number_restraints 0
_refine_ls_restrained_S_all 1.053
_refine_ls_R_factor_all 0.0397
_refine_ls_R_factor_gt 0.0330
_refine_ls_shift/su_max 0.000
_refine_ls_shift/su_mean 0.000
_refine_ls_structure_factor_coef Fsqd
_refine_ls_weighting_details
;
w=1/[\s^2^(Fo^2^)+(0.0345P)^2^+0.1062P]
 where P=(Fo^2^+2Fc^2^)/3
;
_refine_ls_weighting_scheme calc
_refine_ls_wR_factor_gt 0.0801
_refine_ls_wR_factor_ref 0.0752
_reflns_number_gt 1104
_reflns_number_total 1292
_reflns_threshold_expression 'I > 2\s(I)'
_cod_data_source_file suppl_ncrs-2015-0161_suppl.cif
_cod_data_source_block exp_01
_cod_original_cell_volume 660.06(16)
_cod_database_code 8106860
_shelx_space_group_comment
;
The symmetry employed for this shelxl refinement is uniquely defined
by the following loop, which should always be used as a source of
symmetry information in preference to the above space-group names.
They are only intended as comments.
;

loop_
_space_group_symop_operation_xyz
'x, y, z'
'-x+1/2, y+1/2, -z+1/2'
'-x, -y, -z'
'x-1/2, -y-1/2, z-1/2'

loop_
_atom_site_label
_atom_site_type_symbol
_atom_site_fract_x
_atom_site_fract_y
_atom_site_fract_z
_atom_site_U_iso_or_equiv
_atom_site_adp_type
_atom_site_occupancy
_atom_site_symmetry_multiplicity
_atom_site_calc_flag
_atom_site_refinement_flags
_atom_site_disorder_assembly
_atom_site_disorder_group
O5 O 0.1737(2) 0.15476(6) 0.12676(16) 0.0232(3) Uani 1 1 d . . .
O1 O 0.75434(19) 0.03820(6) 0.51645(15) 0.0173(3) Uani 1 1 d . . .
O4 O 0.2911(2) 0.03919(6) 0.08122(15) 0.0209(3) Uani 1 1 d . . .
O3 O 0.2843(2) 0.21255(7) 0.54823(16) 0.0235(3) Uani 1 1 d . . .
N3 N 0.5807(2) 0.12716(7) 0.24613(18) 0.0152(3) Uani 1 1 d . . .
O2 O 0.4584(2) 0.12849(7) 0.78749(15) 0.0245(3) Uani 1 1 d . . .
N2 N 0.4534(2) 0.16813(8) 0.64279(18) 0.0172(3) Uani 1 1 d . . .
N1 N 0.6610(2) 0.16624(7) 0.59090(17) 0.0143(3) Uani 1 1 d . . .
N4 N 0.3322(2) 0.10517(8) 0.14870(17) 0.0155(3) Uani 1 1 d . . .
C1 C 0.6270(3) 0.19269(9) 0.3860(2) 0.0154(3) Uani 1 1 d . . .
H1A H 0.4880 0.2284 0.3376 0.018 Uiso 1 1 calc R . .
H1B H 0.7744 0.2202 0.3902 0.018 Uiso 1 1 calc R . .
C2 C 0.8269(3) 0.09954(9) 0.6603(2) 0.0166(3) Uani 1 1 d . . .
H2A H 0.9952 0.1153 0.6820 0.020 Uiso 1 1 calc R . .
H2B H 0.8248 0.0814 0.7888 0.020 Uiso 1 1 calc R . .
C3 C 0.7556(3) 0.06351(9) 0.3265(2) 0.0194(4) Uani 1 1 d . . .
H3A H 0.7108 0.0207 0.2311 0.023 Uiso 1 1 calc R . .
H3B H 0.9213 0.0805 0.3434 0.023 Uiso 1 1 calc R . .

loop_
_atom_site_aniso_label
_atom_site_aniso_U_11
_atom_site_aniso_U_22
_atom_site_aniso_U_33
_atom_site_aniso_U_23
_atom_site_aniso_U_13
_atom_site_aniso_U_12
O5 0.0171(6) 0.0209(6) 0.0266(6) -0.0012(5) 0.0023(5) 0.0058(5)
O1 0.0187(6) 0.0156(6) 0.0170(5) 0.0008(4) 0.0060(4) 0.0019(5)
O4 0.0291(7) 0.0136(6) 0.0181(6) -0.0028(4) 0.0067(5) -0.0036(5)
O3 0.0177(6) 0.0255(7) 0.0275(6) 0.0002(5) 0.0087(5) 0.0046(5)
N3 0.0131(6) 0.0182(7) 0.0133(6) -0.0016(5) 0.0039(5) 0.0007(5)
O2 0.0269(7) 0.0323(7) 0.0187(6) 0.0048(5) 0.0137(5) -0.0018(5)
N2 0.0172(7) 0.0183(7) 0.0166(7) -0.0049(5) 0.0069(6) -0.0037(6)
N1 0.0145(6) 0.0162(7) 0.0136(6) 0.0006(5) 0.0068(5) -0.0003(5)
N4 0.0180(7) 0.0162(7) 0.0115(6) 0.0014(5) 0.0047(5) -0.0006(6)
C1 0.0168(8) 0.0154(8) 0.0142(7) 0.0008(6) 0.0062(6) -0.0013(6)
C2 0.0143(8) 0.0187(8) 0.0148(7) 0.0000(6) 0.0031(6) -0.0008(6)
C3 0.0193(8) 0.0228(9) 0.0174(8) 0.0005(6) 0.0084(7) 0.0055(7)

loop_
_atom_type_symbol
_atom_type_description
_atom_type_scat_dispersion_real
_atom_type_scat_dispersion_imag
_atom_type_scat_source
C C 0.0033 0.0016 'International Tables Vol C Tables 4.2.6.8 and 6.1.1.4'
H H 0.0000 0.0000 'International Tables Vol C Tables 4.2.6.8 and 6.1.1.4'
N N 0.0061 0.0033 'International Tables Vol C Tables 4.2.6.8 and 6.1.1.4'
O O 0.0106 0.0060 'International Tables Vol C Tables 4.2.6.8 and 6.1.1.4'

loop_
_geom_angle_atom_site_label_1
_geom_angle_atom_site_label_2
_geom_angle_atom_site_label_3
_geom_angle
_geom_angle_site_symmetry_1
_geom_angle_site_symmetry_3
C2 O1 C3 110.42(11) . .
N4 N3 C1 115.96(12) . .
N4 N3 C3 115.35(12) . .
C3 N3 C1 113.07(11) . .
O3 N2 N1 117.78(12) . .
O2 N2 O3 124.65(13) . .
O2 N2 N1 117.43(12) . .
N2 N1 C1 116.73(11) . .
N2 N1 C2 117.25(12) . .
C2 N1 C1 113.90(11) . .
O5 N4 N3 117.51(12) . .
O4 N4 O5 124.98(13) . .
O4 N4 N3 117.35(13) . .
N3 C1 N1 110.91(12) . .
N3 C1 H1A 109.5 . .
N3 C1 H1B 109.5 . .
N1 C1 H1A 109.5 . .
N1 C1 H1B 109.5 . .
H1A C1 H1B 108.0 . .
O1 C2 N1 111.28(11) . .
O1 C2 H2A 109.4 . .
O1 C2 H2B 109.4 . .
N1 C2 H2A 109.4 . .
N1 C2 H2B 109.4 . .
H2A C2 H2B 108.0 . .
O1 C3 N3 110.58(12) . .
O1 C3 H3A 109.5 . .
O1 C3 H3B 109.5 . .
N3 C3 H3A 109.5 . .
N3 C3 H3B 109.5 . .
H3A C3 H3B 108.1 . .

loop_
_geom_bond_atom_site_label_1
_geom_bond_atom_site_label_2
_geom_bond_distance
_geom_bond_site_symmetry_2
O5 N4 1.2232(16) .
O1 C2 1.4203(18) .
O1 C3 1.4215(17) .
O4 N4 1.2226(16) .
O3 N2 1.2279(16) .
N3 N4 1.3996(18) .
N3 C1 1.4617(19) .
N3 C3 1.4585(19) .
O2 N2 1.2260(16) .
N2 N1 1.3883(18) .
N1 C1 1.4665(17) .
N1 C2 1.4623(19) .
C1 H1A 0.9700 .
C1 H1B 0.9700 .
C2 H2A 0.9700 .
C2 H2B 0.9700 .
C3 H3A 0.9700 .
C3 H3B 0.9700 .

loop_
_geom_torsion_atom_site_label_1
_geom_torsion_atom_site_label_2
_geom_torsion_atom_site_label_3
_geom_torsion_atom_site_label_4
_geom_torsion
_geom_torsion_site_symmetry_1
_geom_torsion_site_symmetry_2
_geom_torsion_site_symmetry_3
_geom_torsion_site_symmetry_4
O3 N2 N1 C1 -22.74(18) . . . .
O3 N2 N1 C2 -163.07(12) . . . .
O2 N2 N1 C1 161.28(12) . . . .
O2 N2 N1 C2 20.96(18) . . . .
N2 N1 C1 N3 -95.65(15) . . . .
N2 N1 C2 O1 89.29(14) . . . .
N4 N3 C1 N1 88.64(15) . . . .
N4 N3 C3 O1 -80.73(15) . . . .
C1 N3 N4 O5 25.71(18) . . . .
C1 N3 N4 O4 -158.63(12) . . . .
C1 N3 C3 O1 56.03(16) . . . .
C1 N1 C2 O1 -52.13(16) . . . .
C2 O1 C3 N3 -60.96(15) . . . .
C2 N1 C1 N3 45.97(16) . . . .
C3 O1 C2 N1 58.96(15) . . . .
C3 N3 N4 O5 161.19(12) . . . .
C3 N3 N4 O4 -23.14(17) . . . .
C3 N3 C1 N1 -47.83(16) . . . .
